data_7709854
loop_
_publ_author_name
'Auweiler, Daniel'
'Schnierle, Marc'
'Rapp, Valentin'
'Ringenberg, Mark R.'

_publ_section_title
;
 Metal-Metal Communication Between 1,1&#x2019;
 Bis(diphenylphosphino)cobaltocenium and an Organonickel Moiety
;
_journal_name_full 'Dalton Transactions'
_journal_paper_doi 10.1039/D2DT00650B
_journal_year 2022
_chemical_formula_moiety 'C39 H33 Co Ni P2, 2(B F4)'
_chemical_formula_sum 'C39 H33 B2 Co F8 Ni P2'
_chemical_formula_weight 854.85
_chemical_properties_physical Hygroscopic
_space_group_crystal_system monoclinic
_space_group_IT_number 14
_space_group_name_Hall '-P 2ybc'
_space_group_name_H-M_alt 'P 1 21/c 1'
_atom_sites_solution_hydrogens geom
_atom_sites_solution_primary dual
_audit_creation_date 2021-07-29
_audit_creation_method
;
Olex2 1.2
(compiled 2018.05.29 svn.r3508 for OlexSys, GUI svn.r5506)
;
_audit_update_record
;
2021-07-29 deposited with the CCDC.	2022-03-29 downloaded from the CCDC.
;
_cell_angle_alpha 90
_cell_angle_beta 92.827(4)
_cell_angle_gamma 90
_cell_formula_units_Z 4
_cell_length_a 17.0540(14)
_cell_length_b 10.2096(8)
_cell_length_c 20.0648(16)
_cell_measurement_reflns_used 56875
_cell_measurement_temperature 140
_cell_measurement_theta_max 25.242
_cell_measurement_theta_min 2.032
_cell_volume 3489.3(5)
_computing_molecular_graphics 'Olex2 (Dolomanov et al., 2009)'
_computing_publication_material 'Olex2 (Dolomanov et al., 2009)'
_computing_structure_refinement 'ShelXL (Sheldrick, 2015)'
_computing_structure_solution 'ShelXT (Sheldrick, 2015)'
_diffrn_ambient_temperature 139.99
_diffrn_measured_fraction_theta_full 0.998
_diffrn_measured_fraction_theta_max 0.994
_diffrn_measurement_device_type 'Apex II, Brucker'
_diffrn_radiation_type MoK\a
_diffrn_radiation_wavelength 0.71073
_diffrn_reflns_av_R_equivalents 0.0264
_diffrn_reflns_av_unetI/netI 0.0249
_diffrn_reflns_Laue_measured_fraction_full 0.998
_diffrn_reflns_Laue_measured_fraction_max 0.994
_diffrn_reflns_limit_h_max 24
_diffrn_reflns_limit_h_min -24
_diffrn_reflns_limit_k_max 14
_diffrn_reflns_limit_k_min -8
_diffrn_reflns_limit_l_max 28
_diffrn_reflns_limit_l_min -28
_diffrn_reflns_number 56875
_diffrn_reflns_point_group_measured_fraction_full 0.998
_diffrn_reflns_point_group_measured_fraction_max 0.994
_diffrn_reflns_theta_full 25.242
_diffrn_reflns_theta_max 30.518
_diffrn_reflns_theta_min 2.032
_exptl_absorpt_coefficient_mu 1.180
_exptl_absorpt_correction_T_max 0.8035
_exptl_absorpt_correction_T_min 0.5837
_exptl_absorpt_correction_type numerical
_exptl_absorpt_process_details
;
J. de Meulenaar and H. Tompa, Acta Crystallogr., Sect A 1965, 19, 1014-1018.
P. Coppens in Crystallographic Computing ed F.R. Ahmed, S.R. Hall and C.P. Huber, Copenhagen, Munksgaard, (1970) pp 255-270
;
_exptl_crystal_colour brown-yellow
_exptl_crystal_colour_primary yellow
_exptl_crystal_density_diffrn 1.627
_exptl_crystal_description block
_exptl_crystal_F_000 1736
_exptl_crystal_preparation 'see manuscript'
_exptl_crystal_recrystallization_method 'from slow evaporation of CH2Cl2 solution'
_exptl_crystal_size_max 0.536
_exptl_crystal_size_mid 0.514
_exptl_crystal_size_min 0.21
_refine_diff_density_max 0.776
_refine_diff_density_min -0.410
_refine_diff_density_rms 0.070
_refine_ls_extinction_method none
_refine_ls_goodness_of_fit_ref 1.047
_refine_ls_hydrogen_treatment constr
_refine_ls_matrix_type full
_refine_ls_number_parameters 540
_refine_ls_number_reflns 10610
_refine_ls_number_restraints 86
_refine_ls_restrained_S_all 1.072
_refine_ls_R_factor_all 0.0447
_refine_ls_R_factor_gt 0.0305
_refine_ls_shift/su_max 0.003
_refine_ls_shift/su_mean 0.000
_refine_ls_structure_factor_coef Fsqd
_refine_ls_weighting_details 'w=1/[\s^2^(Fo^2^)+(0.0250P)^2^+3.3520P] where P=(Fo^2^+2Fc^2^)/3'
_refine_ls_weighting_scheme calc
_refine_ls_wR_factor_gt 0.0652
_refine_ls_wR_factor_ref 0.0724
_reflns_Friedel_coverage 0.000
_reflns_number_gt 8707
_reflns_number_total 10610
_reflns_threshold_expression 'I > 2\s(I)'
_cod_data_source_file d2dt00650b11.cif
_cod_data_source_block ac535
_cod_database_code 7709854
_shelx_shelxl_version_number 2017/1
_shelx_space_group_comment
;
The symmetry employed for this shelxl refinement is uniquely defined
by the following loop, which should always be used as a source of
symmetry information in preference to the above space-group names.
They are only intended as comments.
;
_shelx_estimated_absorpt_t_max 0.790
_shelx_estimated_absorpt_t_min 0.570
_olex2_refinement_description
;
1. Fixed Uiso
 At 1.2 times of:
  All C(H) groups
2. Restrained distances
 C17B-C22A \\sim C17B-C22B
 with sigma of 0.02
 C17B-C18A \\sim C17B-C18B
 with sigma of 0.02
 C22A-C21A \\sim C22B-C21B
 with sigma of 0.02
 C21A-C20A \\sim C21B-C20B
 with sigma of 0.02
 C20A-C19A \\sim C20B-C19B
 with sigma of 0.02
 C18A-C19A \\sim C18B-C19B
 with sigma of 0.02
 C17B-C21A \\sim C17B-C21B
 with sigma of 0.04
 C17B-C19A \\sim C17B-C19B
 with sigma of 0.04
 C22A-C20A \\sim C22B-C20B
 with sigma of 0.04
 C21A-C19A \\sim C21B-C19B
 with sigma of 0.04
 C20A-C18A \\sim C20B-C18B
 with sigma of 0.04
 F11-B2 \\sim F10-B2
 with sigma of 0.02
 F8-B2 \\sim F9-B2
 with sigma of 0.02
 F7-B2 \\sim F6-B2
 with sigma of 0.02
3. Uiso/Uaniso restraints and constraints
Uanis(F11) \\sim Ueq, Uanis(F8) \\sim Ueq, Uanis(F7) \\sim Ueq, Uanis(F10)
\\sim Ueq, Uanis(F9) \\sim Ueq, Uanis(F6) \\sim Ueq: with sigma of 0.001 and
sigma for terminal atoms of 0.002
Uanis(C17B) \\sim Ueq, Uanis(C18B) \\sim Ueq, Uanis(C19B) \\sim Ueq,
Uanis(C20B) \\sim Ueq, Uanis(C21B) \\sim Ueq, Uanis(C22B) \\sim Ueq: with sigma
of 0.001 and sigma for terminal atoms of 0.002
4. Others
 Sof(C18B)=Sof(H18B)=Sof(C19B)=Sof(H19B)=Sof(C20B)=Sof(H20B)=Sof(C21B)=
 Sof(H21B)=Sof(C22B)=Sof(H22B)=1-FVAR(1)
 Sof(C21A)=Sof(H21A)=Sof(C20A)=Sof(H20A)=Sof(C18A)=Sof(H18A)=Sof(C19A)=
 Sof(H19A)=Sof(C22A)=Sof(H22A)=FVAR(1)
 Sof(F6)=Sof(F9)=Sof(F10)=1-FVAR(2)
 Sof(F8)=Sof(F7)=Sof(F11)=FVAR(2)
5.a Aromatic/amide H refined with riding coordinates:
 C1(H1), C2(H2), C3(H3), C4(H4), C5(H5), C7(H7), C8(H8), C9(H9), C10(H10),
 C12(H12), C13(H13), C14(H14), C15(H15), C16(H16), C18B(H18B), C19B(H19B),
 C20B(H20B), C21B(H21B), C22B(H22B), C24(H24), C25(H25), C26(H26), C27(H27),
 C29(H29), C30(H30), C31(H31), C32(H32), C33(H33), C35(H35), C36(H36), C37(H37),
  C38(H38), C39(H39), C21A(H21A), C20A(H20A), C18A(H18A), C19A(H19A), C22A(H22A)
5.b Fitted hexagon refined as free rotating group:
 C17B(C18B,C19B,C20B,C21B,C22B)
;
_olex2_exptl_crystal_mounting_method 'mounted in perfluoropolyether cryo oil onto a cryoloop'
_olex2_submission_special_instructions 'No special instructions were received'

loop_
_space_group_symop_operation_xyz
'x, y, z'
'-x, y+1/2, -z+1/2'
'-x, -y, -z'
'x, -y-1/2, z-1/2'

loop_
_atom_site_label
_atom_site_type_symbol
_atom_site_fract_x
_atom_site_fract_y
_atom_site_fract_z
_atom_site_U_iso_or_equiv
_atom_site_adp_type
_atom_site_occupancy
_atom_site_site_symmetry_order
_atom_site_calc_flag
_atom_site_refinement_flags_posn
_atom_site_refinement_flags_adp
_atom_site_refinement_flags_occupancy
_atom_site_disorder_assembly
_atom_site_disorder_group
C1 C 0.57748(10) 0.75796(18) 0.76153(9) 0.0239(3) Uani 1 1 d . . . . .
H1 H 0.585275 0.838714 0.784428 0.029 Uiso 1 1 calc R . . . .
C2 C 0.58040(10) 0.6314(2) 0.79022(9) 0.0266(4) Uani 1 1 d . . . . .
H2 H 0.594674 0.612201 0.835536 0.032 Uiso 1 1 calc R . . . .
C3 C 0.55838(10) 0.53690(19) 0.73996(11) 0.0296(4) Uani 1 1 d . . . . .
H3 H 0.552146 0.445371 0.746372 0.036 Uiso 1 1 calc R . . . .
C4 C 0.54793(10) 0.6039(2) 0.68045(10) 0.0289(4) Uani 1 1 d . . . . .
H4 H 0.534425 0.566030 0.638195 0.035 Uiso 1 1 calc R . . . .
C5 C 0.56104(10) 0.74182(19) 0.69341(9) 0.0246(4) Uani 1 1 d . . . . .
H5 H 0.558799 0.809681 0.660983 0.029 Uiso 1 1 calc R . . . .
C6 C 0.77340(9) 0.52692(15) 0.60033(7) 0.0129(3) Uani 1 1 d . . . . .
C7 C 0.84619(9) 0.52009(16) 0.56797(7) 0.0166(3) Uani 1 1 d . . . . .
H7 H 0.876818 0.592504 0.554834 0.020 Uiso 1 1 calc R . . . .
C8 C 0.86451(10) 0.38541(17) 0.55898(8) 0.0202(3) Uani 1 1 d . . . . .
H8 H 0.909731 0.352409 0.538825 0.024 Uiso 1 1 calc R . . . .
C9 C 0.80396(10) 0.30891(16) 0.58515(8) 0.0192(3) Uani 1 1 d . . . . .
H9 H 0.801396 0.215963 0.585320 0.023 Uiso 1 1 calc R . . . .
C10 C 0.74782(9) 0.39517(15) 0.61106(8) 0.0151(3) Uani 1 1 d . . . . .
H10 H 0.701318 0.370005 0.631907 0.018 Uiso 1 1 calc R . . . .
C11 C 0.78769(9) 0.80531(15) 0.62174(8) 0.0148(3) Uani 1 1 d . . . . .
C12 C 0.80807(10) 0.87383(16) 0.67988(8) 0.0182(3) Uani 1 1 d . . . . .
H12 H 0.784940 0.851199 0.720425 0.022 Uiso 1 1 calc R . . . .
C13 C 0.86217(10) 0.97529(17) 0.67879(9) 0.0229(3) Uani 1 1 d . . . . .
H13 H 0.876532 1.021573 0.718613 0.027 Uiso 1 1 calc R . . . .
C14 C 0.89503(10) 1.00870(16) 0.61961(10) 0.0237(3) Uani 1 1 d . . . . .
H14 H 0.932929 1.076836 0.619112 0.028 Uiso 1 1 calc R . . . .
C15 C 0.87327(10) 0.94382(17) 0.56096(9) 0.0232(3) Uani 1 1 d . . . . .
H15 H 0.895155 0.969027 0.520261 0.028 Uiso 1 1 calc R . . . .
C16 C 0.81956(10) 0.84216(16) 0.56172(8) 0.0185(3) Uani 1 1 d . . . . .
H16 H 0.804438 0.797605 0.521555 0.022 Uiso 1 1 calc R . . . .
C17B C 0.65345(9) 0.69133(15) 0.55244(7) 0.0159(3) Uani 1 1 d D U . . .
C18B C 0.6168(6) 0.5841(4) 0.5217(4) 0.027(4) Uani 0.23(2) 1 d DG U P A 2
H18B H 0.631856 0.497783 0.534615 0.033 Uiso 0.23(2) 1 calc R . P A 2
C19B C 0.5582(7) 0.6031(11) 0.4720(6) 0.026(3) Uani 0.23(2) 1 d DG U P A 2
H19B H 0.533157 0.529752 0.451005 0.032 Uiso 0.23(2) 1 calc R . P A 2
C20B C 0.5362(7) 0.7293(13) 0.4531(6) 0.025(4) Uani 0.23(2) 1 d DG U P A 2
H20B H 0.496119 0.742283 0.419168 0.030 Uiso 0.23(2) 1 calc R . P A 2
C21B C 0.5728(8) 0.8366(9) 0.4839(7) 0.013(4) Uani 0.23(2) 1 d DG U P A 2
H21B H 0.557778 0.922848 0.470941 0.016 Uiso 0.23(2) 1 calc R . P A 2
C22B C 0.6314(6) 0.8176(3) 0.5335(5) 0.010(3) Uani 0.23(2) 1 d DG U P A 2
H22B H 0.656476 0.890882 0.554551 0.012 Uiso 0.23(2) 1 calc R . P A 2
C23 C 0.84157(9) 0.48548(16) 0.75332(7) 0.0150(3) Uani 1 1 d . . . . .
C24 C 0.90361(9) 0.55675(17) 0.72378(8) 0.0190(3) Uani 1 1 d . . . . .
H24 H 0.906153 0.649123 0.718620 0.023 Uiso 1 1 calc R . . . .
C25 C 0.96057(10) 0.46516(19) 0.70359(8) 0.0230(3) Uani 1 1 d . . . . .
H25 H 1.007797 0.485578 0.682633 0.028 Uiso 1 1 calc R . . . .
C26 C 0.93466(10) 0.33876(19) 0.72014(8) 0.0235(4) Uani 1 1 d . . . . .
H26 H 0.961519 0.259294 0.711954 0.028 Uiso 1 1 calc R . . . .
C27 C 0.86185(10) 0.34958(17) 0.75106(8) 0.0200(3) Uani 1 1 d . . . . .
H27 H 0.831882 0.279096 0.767359 0.024 Uiso 1 1 calc R . . . .
C28 C 0.72037(9) 0.43721(15) 0.84365(7) 0.0156(3) Uani 1 1 d . . . . .
C29 C 0.68688(10) 0.32336(16) 0.81682(8) 0.0208(3) Uani 1 1 d . . . . .
H29 H 0.686337 0.308550 0.770060 0.025 Uiso 1 1 calc R . . . .
C30 C 0.65427(12) 0.23146(19) 0.85820(9) 0.0288(4) Uani 1 1 d . . . . .
H30 H 0.632413 0.152867 0.840006 0.035 Uiso 1 1 calc R . . . .
C31 C 0.65374(13) 0.2549(2) 0.92632(10) 0.0326(4) Uani 1 1 d . . . . .
H31 H 0.630436 0.192982 0.954605 0.039 Uiso 1 1 calc R . . . .
C32 C 0.68675(12) 0.36739(19) 0.95317(9) 0.0288(4) Uani 1 1 d . . . . .
H32 H 0.686373 0.382514 0.999867 0.035 Uiso 1 1 calc R . . . .
C33 C 0.72057(10) 0.45867(17) 0.91215(8) 0.0212(3) Uani 1 1 d . . . . .
H33 H 0.743839 0.535755 0.930820 0.025 Uiso 1 1 calc R . . . .
C34 C 0.80485(9) 0.68222(16) 0.84131(7) 0.0161(3) Uani 1 1 d . . . . .
C35 C 0.87584(10) 0.64987(17) 0.87568(8) 0.0191(3) Uani 1 1 d . . . . .
H35 H 0.896148 0.563430 0.873378 0.023 Uiso 1 1 calc R . . . .
C36 C 0.91618(10) 0.74460(18) 0.91298(8) 0.0228(3) Uani 1 1 d . . . . .
H36 H 0.964053 0.722826 0.936603 0.027 Uiso 1 1 calc R . . . .
C37 C 0.88693(11) 0.87123(18) 0.91599(8) 0.0243(4) Uani 1 1 d . . . . .
H37 H 0.916048 0.936744 0.940004 0.029 Uiso 1 1 calc R . . . .
C38 C 0.81578(11) 0.90235(18) 0.88426(9) 0.0253(4) Uani 1 1 d . . . . .
H38 H 0.795049 0.988316 0.887739 0.030 Uiso 1 1 calc R . . . .
C39 C 0.77441(10) 0.80758(17) 0.84715(8) 0.0206(3) Uani 1 1 d . . . . .
H39 H 0.725134 0.828764 0.825707 0.025 Uiso 1 1 calc R . . . .
Co1 Co 0.85361(2) 0.42969(2) 0.65761(2) 0.01261(5) Uani 1 1 d . . . . .
Ni1 Ni 0.66348(2) 0.63627(2) 0.71877(2) 0.01226(5) Uani 1 1 d . . . . .
P1 P 0.71968(2) 0.67000(4) 0.62571(2) 0.01179(7) Uani 1 1 d . . . . .
P2 P 0.75548(2) 0.56169(4) 0.78747(2) 0.01245(7) Uani 1 1 d . . . . .
B2 B 0.95158(12) 0.2377(2) 0.90422(10) 0.0235(4) Uani 1 1 d D . . . .
F5 F 0.98944(6) 0.15422(12) 0.95042(5) 0.0314(3) Uani 1 1 d . . . . .
F6 F 0.9345(4) 0.3604(5) 0.9198(5) 0.0533(14) Uani 0.456(17) 1 d D U P B 2
F9 F 0.8878(4) 0.1714(7) 0.8726(4) 0.0364(13) Uani 0.456(17) 1 d D U P B 2
F10 F 1.0042(3) 0.2613(6) 0.8532(3) 0.0248(11) Uani 0.456(17) 1 d D U P B 2
B1 B 0.37779(11) 0.60760(19) 0.83638(10) 0.0204(4) Uani 1 1 d . . . . .
F1 F 0.39790(6) 0.73934(10) 0.82677(5) 0.0265(2) Uani 1 1 d . . . . .
F2 F 0.35903(8) 0.54950(12) 0.77567(6) 0.0400(3) Uani 1 1 d . . . . .
F3 F 0.44112(6) 0.54314(11) 0.86812(6) 0.0319(3) Uani 1 1 d . . . . .
F4 F 0.31421(7) 0.60197(12) 0.87697(6) 0.0330(3) Uani 1 1 d . . . . .
F8 F 0.8758(3) 0.1943(4) 0.8928(4) 0.0369(10) Uani 0.544(17) 1 d D U P B 1
F7 F 0.9441(3) 0.3535(4) 0.9426(3) 0.0368(11) Uani 0.544(17) 1 d D U P B 1
F11 F 0.9932(4) 0.2418(8) 0.8488(3) 0.0523(17) Uani 0.544(17) 1 d D U P B 1
C21A C 0.5657(4) 0.8266(5) 0.4844(3) 0.0284(14) Uani 0.77(2) 1 d D . P A 1
H21A H 0.542576 0.909642 0.475155 0.034 Uiso 0.77(2) 1 calc R . P A 1
C20A C 0.5451(3) 0.7215(4) 0.4446(3) 0.0255(9) Uani 0.77(2) 1 d D . P A 1
H20A H 0.507658 0.731577 0.408313 0.031 Uiso 0.77(2) 1 calc R . P A 1
C18A C 0.6328(5) 0.5857(3) 0.5113(3) 0.0282(10) Uani 0.77(2) 1 d D . P A 1
H18A H 0.655639 0.502127 0.519864 0.034 Uiso 0.77(2) 1 calc R . P A 1
C19A C 0.5788(5) 0.6020(3) 0.4578(4) 0.0323(14) Uani 0.77(2) 1 d D . P A 1
H19A H 0.565187 0.529351 0.430031 0.039 Uiso 0.77(2) 1 calc R . P A 1
C22A C 0.6202(4) 0.8134(3) 0.5381(2) 0.0205(9) Uani 0.77(2) 1 d D . P A 1
H22A H 0.634599 0.887220 0.564800 0.025 Uiso 0.77(2) 1 calc R . P A 1

loop_
_atom_site_aniso_label
_atom_site_aniso_U_11
_atom_site_aniso_U_22
_atom_site_aniso_U_33
_atom_site_aniso_U_23
_atom_site_aniso_U_13
_atom_site_aniso_U_12
C1 0.0178(8) 0.0268(9) 0.0278(9) -0.0034(7) 0.0068(6) 0.0066(6)
C2 0.0177(8) 0.0390(11) 0.0241(8) 0.0096(7) 0.0108(7) 0.0072(7)
C3 0.0148(8) 0.0248(9) 0.0499(12) 0.0061(8) 0.0089(8) -0.0039(7)
C4 0.0124(7) 0.0408(11) 0.0330(10) -0.0082(8) -0.0024(7) -0.0026(7)
C5 0.0142(7) 0.0321(10) 0.0279(9) 0.0085(7) 0.0046(6) 0.0060(7)
C6 0.0142(7) 0.0133(7) 0.0111(6) 0.0006(5) -0.0007(5) 0.0007(5)
C7 0.0180(7) 0.0199(8) 0.0121(7) 0.0026(5) 0.0033(5) 0.0012(6)
C8 0.0231(8) 0.0241(8) 0.0134(7) -0.0023(6) 0.0015(6) 0.0079(6)
C9 0.0233(8) 0.0158(7) 0.0180(7) -0.0042(6) -0.0042(6) 0.0034(6)
C10 0.0151(7) 0.0138(7) 0.0160(7) 0.0000(5) -0.0031(5) -0.0008(5)
C11 0.0154(7) 0.0110(7) 0.0182(7) 0.0018(5) 0.0006(5) 0.0000(5)
C12 0.0206(8) 0.0159(7) 0.0180(7) -0.0005(6) -0.0001(6) -0.0002(6)
C13 0.0221(8) 0.0175(8) 0.0284(9) -0.0031(6) -0.0045(7) -0.0018(6)
C14 0.0178(8) 0.0142(7) 0.0391(10) 0.0010(7) 0.0016(7) -0.0035(6)
C15 0.0227(8) 0.0172(8) 0.0303(9) 0.0049(6) 0.0086(7) -0.0008(6)
C16 0.0208(8) 0.0155(7) 0.0195(7) 0.0006(6) 0.0032(6) -0.0003(6)
C17B 0.0164(6) 0.0165(6) 0.0147(6) 0.0010(5) -0.0008(5) -0.0001(5)
C18B 0.027(4) 0.027(4) 0.027(4) 0.0000(10) 0.0008(10) 0.0002(10)
C19B 0.026(3) 0.027(3) 0.026(3) -0.0008(10) 0.0013(10) -0.0003(10)
C20B 0.024(4) 0.025(4) 0.025(4) 0.0007(10) 0.0007(10) 0.0003(10)
C21B 0.013(4) 0.013(4) 0.013(4) -0.0002(10) 0.0009(10) -0.0006(10)
C22B 0.009(3) 0.010(3) 0.010(3) 0.0007(10) 0.0007(10) 0.0001(10)
C23 0.0160(7) 0.0190(7) 0.0096(6) -0.0017(5) -0.0018(5) 0.0017(6)
C24 0.0159(7) 0.0249(8) 0.0161(7) -0.0050(6) -0.0011(6) -0.0022(6)
C25 0.0121(7) 0.0365(10) 0.0202(8) -0.0053(7) -0.0014(6) 0.0021(6)
C26 0.0221(8) 0.0312(9) 0.0168(7) -0.0007(6) -0.0032(6) 0.0146(7)
C27 0.0259(8) 0.0209(8) 0.0129(7) 0.0029(6) -0.0011(6) 0.0066(6)
C28 0.0166(7) 0.0161(7) 0.0141(7) 0.0013(5) 0.0002(5) -0.0004(6)
C29 0.0256(9) 0.0186(8) 0.0182(7) -0.0001(6) 0.0002(6) -0.0040(6)
C30 0.0368(10) 0.0208(9) 0.0288(9) 0.0028(7) 0.0006(8) -0.0095(7)
C31 0.0437(12) 0.0272(10) 0.0275(9) 0.0121(8) 0.0063(8) -0.0078(8)
C32 0.0411(11) 0.0304(10) 0.0151(8) 0.0057(7) 0.0045(7) -0.0021(8)
C33 0.0278(9) 0.0201(8) 0.0158(7) 0.0005(6) 0.0012(6) -0.0023(6)
C34 0.0188(7) 0.0171(7) 0.0125(7) -0.0022(5) 0.0021(5) -0.0051(6)
C35 0.0194(8) 0.0227(8) 0.0150(7) -0.0027(6) 0.0007(6) -0.0024(6)
C36 0.0199(8) 0.0316(9) 0.0169(7) -0.0045(7) 0.0013(6) -0.0078(7)
C37 0.0298(9) 0.0269(9) 0.0167(7) -0.0078(6) 0.0060(7) -0.0140(7)
C38 0.0342(10) 0.0192(8) 0.0230(8) -0.0062(6) 0.0068(7) -0.0054(7)
C39 0.0234(8) 0.0199(8) 0.0187(7) -0.0032(6) 0.0027(6) -0.0019(6)
Co1 0.01273(10) 0.01385(10) 0.01123(9) -0.00027(7) 0.00033(7) 0.00175(7)
Ni1 0.01101(9) 0.01301(9) 0.01288(9) 0.00055(7) 0.00181(7) -0.00014(7)
P1 0.01274(17) 0.01064(17) 0.01192(16) 0.00045(13) 0.00003(13) -0.00009(13)
P2 0.01353(17) 0.01312(17) 0.01073(16) -0.00109(13) 0.00088(13) -0.00103(13)
B2 0.0219(9) 0.0206(9) 0.0280(10) 0.0033(7) 0.0007(8) -0.0005(7)
F5 0.0243(5) 0.0459(7) 0.0238(5) 0.0105(5) -0.0006(4) 0.0028(5)
F6 0.0567(19) 0.0446(18) 0.058(2) -0.0050(16) -0.0001(17) 0.0169(14)
F9 0.0316(16) 0.0370(18) 0.0395(19) 0.0111(14) -0.0110(13) -0.0133(12)
F10 0.0308(16) 0.0285(16) 0.0153(15) 0.0043(10) 0.0027(11) -0.0132(12)
B1 0.0205(9) 0.0193(9) 0.0216(9) 0.0011(7) 0.0024(7) 0.0000(7)
F1 0.0269(5) 0.0198(5) 0.0325(6) 0.0068(4) -0.0021(4) -0.0017(4)
F2 0.0605(8) 0.0339(7) 0.0252(6) -0.0059(5) -0.0021(5) -0.0042(6)
F3 0.0256(6) 0.0258(6) 0.0440(7) 0.0126(5) -0.0014(5) 0.0018(4)
F4 0.0261(6) 0.0338(6) 0.0402(7) 0.0005(5) 0.0127(5) -0.0005(5)
F8 0.0288(13) 0.0342(14) 0.0464(18) -0.0007(12) -0.0098(12) -0.0040(10)
F7 0.0404(15) 0.0293(13) 0.0408(18) -0.0129(12) 0.0023(12) 0.0105(10)
F11 0.059(2) 0.058(2) 0.040(2) 0.0062(15) 0.0069(15) 0.0057(16)
C21A 0.028(2) 0.0311(19) 0.0262(18) 0.0081(12) -0.0025(12) 0.0095(13)
C20A 0.0208(14) 0.037(2) 0.0179(13) 0.0022(11) -0.0076(13) 0.0047(12)
C18A 0.0334(19) 0.0161(14) 0.0329(16) -0.0023(9) -0.0210(17) 0.0037(9)
C19A 0.035(3) 0.0279(15) 0.032(2) -0.0064(12) -0.021(2) 0.0014(12)
C22A 0.0208(15) 0.0215(15) 0.0195(14) 0.0024(9) 0.0033(12) 0.0050(9)

loop_
_atom_type_symbol
_atom_type_description
_atom_type_scat_dispersion_real
_atom_type_scat_dispersion_imag
_atom_type_scat_source
C C 0.0033 0.0016 'International Tables Vol C Tables 4.2.6.8 and 6.1.1.4'
H H 0.0000 0.0000 'International Tables Vol C Tables 4.2.6.8 and 6.1.1.4'
B B 0.0013 0.0007 'International Tables Vol C Tables 4.2.6.8 and 6.1.1.4'
Co Co 0.3494 0.9721 'International Tables Vol C Tables 4.2.6.8 and 6.1.1.4'
F F 0.0171 0.0103 'International Tables Vol C Tables 4.2.6.8 and 6.1.1.4'
Ni Ni 0.3393 1.1124 'International Tables Vol C Tables 4.2.6.8 and 6.1.1.4'
P P 0.1023 0.0942 'International Tables Vol C Tables 4.2.6.8 and 6.1.1.4'

loop_
_geom_angle_atom_site_label_1
_geom_angle_atom_site_label_2
_geom_angle_atom_site_label_3
_geom_angle
_geom_angle_site_symmetry_1
_geom_angle_site_symmetry_3
_geom_angle_publ_flag
C2 C1 H1 126.5 . . ?
C2 C1 Ni1 67.71(10) . . ?
C5 C1 H1 126.5 . . ?
C5 C1 C2 107.04(17) . . ?
C5 C1 Ni1 69.23(10) . . ?
Ni1 C1 H1 128.1 . . ?
C1 C2 H2 125.5 . . ?
C1 C2 C3 109.02(16) . . ?
C1 C2 Ni1 72.97(10) . . ?
C3 C2 H2 125.5 . . ?
C3 C2 Ni1 72.09(10) . . ?
Ni1 C2 H2 121.1 . . ?
C2 C3 H3 126.5 . . ?
C2 C3 Ni1 67.92(10) . . ?
C4 C3 C2 107.05(17) . . ?
C4 C3 H3 126.5 . . ?
C4 C3 Ni1 70.35(10) . . ?
Ni1 C3 H3 126.8 . . ?
C3 C4 H4 125.8 . . ?
C3 C4 C5 108.35(17) . . ?
C3 C4 Ni1 71.53(10) . . ?
C5 C4 H4 125.8 . . ?
C5 C4 Ni1 69.41(10) . . ?
Ni1 C4 H4 124.8 . . ?
C1 C5 C4 108.28(16) . . ?
C1 C5 H5 125.9 . . ?
C1 C5 Ni1 72.36(10) . . ?
C4 C5 H5 125.9 . . ?
C4 C5 Ni1 70.29(10) . . ?
Ni1 C5 H5 123.1 . . ?
C7 C6 C10 107.45(13) . . ?
C7 C6 Co1 69.73(9) . . ?
C7 C6 P1 129.00(12) . . ?
C10 C6 Co1 69.73(8) . . ?
C10 C6 P1 123.56(11) . . ?
P1 C6 Co1 125.34(8) . . ?
C6 C7 H7 126.1 . . ?
C6 C7 Co1 68.64(8) . . ?
C8 C7 C6 107.78(14) . . ?
C8 C7 H7 126.1 . . ?
C8 C7 Co1 70.55(9) . . ?
Co1 C7 H7 126.3 . . ?
C7 C8 H8 125.8 . . ?
C7 C8 Co1 68.48(9) . . ?
C9 C8 C7 108.48(14) . . ?
C9 C8 H8 125.8 . . ?
C9 C8 Co1 70.17(9) . . ?
Co1 C8 H8 127.2 . . ?
C8 C9 H9 125.9 . . ?
C8 C9 C10 108.14(14) . . ?
C8 C9 Co1 69.46(9) . . ?
C10 C9 H9 125.9 . . ?
C10 C9 Co1 68.31(9) . . ?
Co1 C9 H9 127.9 . . ?
C6 C10 H10 125.9 . . ?
C6 C10 Co1 68.56(8) . . ?
C9 C10 C6 108.15(14) . . ?
C9 C10 H10 125.9 . . ?
C9 C10 Co1 70.99(9) . . ?
Co1 C10 H10 126.1 . . ?
C12 C11 C16 119.76(15) . . ?
C12 C11 P1 118.82(12) . . ?
C16 C11 P1 121.42(12) . . ?
C11 C12 H12 120.0 . . ?
C13 C12 C11 120.09(15) . . ?
C13 C12 H12 120.0 . . ?
C12 C13 H13 120.1 . . ?
C14 C13 C12 119.75(16) . . ?
C14 C13 H13 120.1 . . ?
C13 C14 H14 119.7 . . ?
C13 C14 C15 120.63(16) . . ?
C15 C14 H14 119.7 . . ?
C14 C15 H15 120.0 . . ?
C16 C15 C14 119.91(16) . . ?
C16 C15 H15 120.0 . . ?
C11 C16 H16 120.1 . . ?
C15 C16 C11 119.80(16) . . ?
C15 C16 H16 120.1 . . ?
C18B C17B C22B 120.0 . . ?
C18B C17B P1 120.7(3) . . ?
C22B C17B P1 118.6(3) . . ?
C18A C17B P1 120.95(15) . . ?
C22A C17B P1 120.21(17) . . ?
C22A C17B C18A 118.8(2) . . ?
C17B C18B H18B 120.0 . . ?
C19B C18B C17B 120.0 . . ?
C19B C18B H18B 120.0 . . ?
C18B C19B H19B 120.0 . . ?
C18B C19B C20B 120.0 . . ?
C20B C19B H19B 120.0 . . ?
C19B C20B H20B 120.0 . . ?
C21B C20B C19B 120.0 . . ?
C21B C20B H20B 120.0 . . ?
C20B C21B H21B 120.0 . . ?
C20B C21B C22B 120.0 . . ?
C22B C21B H21B 120.0 . . ?
C17B C22B H22B 120.0 . . ?
C21B C22B C17B 120.0 . . ?
C21B C22B H22B 120.0 . . ?
C24 C23 Co1 68.88(9) . . ?
C24 C23 P2 124.18(12) . . ?
C27 C23 C24 107.10(14) . . ?
C27 C23 Co1 70.18(9) . . ?
C27 C23 P2 128.71(12) . . ?
P2 C23 Co1 126.70(8) . . ?
C23 C24 H24 125.9 . . ?
C23 C24 Co1 69.47(9) . . ?
C25 C24 C23 108.18(15) . . ?
C25 C24 H24 125.9 . . ?
C25 C24 Co1 70.23(9) . . ?
Co1 C24 H24 126.0 . . ?
C24 C25 H25 126.0 . . ?
C24 C25 Co1 68.69(9) . . ?
C26 C25 C24 107.98(15) . . ?
C26 C25 H25 126.0 . . ?
C26 C25 Co1 70.09(10) . . ?
Co1 C25 H25 126.8 . . ?
C25 C26 H26 125.6 . . ?
C25 C26 C27 108.84(15) . . ?
C25 C26 Co1 69.49(9) . . ?
C27 C26 H26 125.6 . . ?
C27 C26 Co1 69.71(9) . . ?
Co1 C26 H26 126.8 . . ?
C23 C27 H27 126.1 . . ?
C23 C27 Co1 68.62(9) . . ?
C26 C27 C23 107.89(15) . . ?
C26 C27 H27 126.1 . . ?
C26 C27 Co1 69.66(9) . . ?
Co1 C27 H27 127.2 . . ?
C29 C28 C33 119.63(15) . . ?
C29 C28 P2 119.02(12) . . ?
C33 C28 P2 121.13(12) . . ?
C28 C29 H29 119.9 . . ?
C30 C29 C28 120.17(16) . . ?
C30 C29 H29 119.9 . . ?
C29 C30 H30 120.2 . . ?
C29 C30 C31 119.65(17) . . ?
C31 C30 H30 120.2 . . ?
C30 C31 H31 119.8 . . ?
C32 C31 C30 120.46(17) . . ?
C32 C31 H31 119.8 . . ?
C31 C32 H32 119.9 . . ?
C31 C32 C33 120.13(17) . . ?
C33 C32 H32 119.9 . . ?
C28 C33 H33 120.0 . . ?
C32 C33 C28 119.95(16) . . ?
C32 C33 H33 120.0 . . ?
C35 C34 P2 119.75(12) . . ?
C39 C34 C35 119.52(15) . . ?
C39 C34 P2 120.69(12) . . ?
C34 C35 H35 120.2 . . ?
C36 C35 C34 119.66(16) . . ?
C36 C35 H35 120.2 . . ?
C35 C36 H36 119.9 . . ?
C35 C36 C37 120.26(16) . . ?
C37 C36 H36 119.9 . . ?
C36 C37 H37 119.9 . . ?
C38 C37 C36 120.28(16) . . ?
C38 C37 H37 119.9 . . ?
C37 C38 H38 120.1 . . ?
C37 C38 C39 119.87(17) . . ?
C39 C38 H38 120.1 . . ?
C34 C39 C38 120.29(16) . . ?
C34 C39 H39 119.9 . . ?
C38 C39 H39 119.9 . . ?
C6 Co1 C7 41.63(6) . . ?
C6 Co1 C8 69.35(6) . . ?
C6 Co1 C9 69.29(6) . . ?
C6 Co1 C10 41.71(6) . . ?
C6 Co1 C23 107.84(6) . . ?
C6 Co1 C24 108.26(7) . . ?
C6 Co1 C25 137.92(7) . . ?
C6 Co1 C26 176.66(7) . . ?
C6 Co1 C27 137.54(6) . . ?
C7 Co1 C8 40.97(6) . . ?
C7 Co1 C9 68.84(7) . . ?
C7 Co1 C10 69.69(6) . . ?
C7 Co1 C23 135.37(7) . . ?
C7 Co1 C25 109.74(7) . . ?
C7 Co1 C26 139.92(7) . . ?
C7 Co1 C27 176.39(7) . . ?
C8 Co1 C9 40.37(7) . . ?
C10 Co1 C8 68.68(7) . . ?
C10 Co1 C9 40.70(6) . . ?
C10 Co1 C23 110.96(6) . . ?
C10 Co1 C25 179.41(7) . . ?
C10 Co1 C26 139.98(7) . . ?
C10 Co1 C27 111.93(7) . . ?
C23 Co1 C8 176.34(7) . . ?
C23 Co1 C9 141.47(7) . . ?
C23 Co1 C25 69.53(6) . . ?
C23 Co1 C26 69.04(6) . . ?
C23 Co1 C27 41.20(6) . . ?
C24 Co1 C7 107.36(7) . . ?
C24 Co1 C8 136.33(7) . . ?
C24 Co1 C9 176.18(7) . . ?
C24 Co1 C10 139.09(6) . . ?
C24 Co1 C23 41.66(6) . . ?
C24 Co1 C25 41.08(7) . . ?
C24 Co1 C26 68.68(7) . . ?
C24 Co1 C27 69.24(7) . . ?
C25 Co1 C8 110.81(7) . . ?
C25 Co1 C9 139.07(7) . . ?
C25 Co1 C26 40.42(8) . . ?
C25 Co1 C27 68.65(7) . . ?
C26 Co1 C8 113.72(7) . . ?
C26 Co1 C9 113.84(7) . . ?
C26 Co1 C27 40.64(7) . . ?
C27 Co1 C8 142.46(7) . . ?
C27 Co1 C9 114.57(7) . . ?
C1 Ni1 P1 126.55(5) . . ?
C1 Ni1 P2 115.96(5) . . ?
C2 Ni1 C1 39.32(7) . . ?
C2 Ni1 C3 39.99(8) . . ?
C2 Ni1 C4 65.67(8) . . ?
C2 Ni1 C5 65.69(7) . . ?
C2 Ni1 P1 161.66(5) . . ?
C2 Ni1 P2 92.85(5) . . ?
C3 Ni1 C1 66.02(8) . . ?
C3 Ni1 P1 131.49(6) . . ?
C3 Ni1 P2 107.22(6) . . ?
C4 Ni1 C1 65.71(7) . . ?
C4 Ni1 C3 38.12(8) . . ?
C4 Ni1 P1 98.97(6) . . ?
C4 Ni1 P2 144.06(6) . . ?
C5 Ni1 C1 38.41(7) . . ?
C5 Ni1 C3 65.90(7) . . ?
C5 Ni1 C4 40.30(8) . . ?
C5 Ni1 P1 96.20(5) . . ?
C5 Ni1 P2 154.36(5) . . ?
P1 Ni1 P2 105.416(17) . . ?
C6 P1 C17B 99.89(7) . . ?
C6 P1 Ni1 111.43(5) . . ?
C11 P1 C6 105.63(7) . . ?
C11 P1 C17B 104.28(7) . . ?
C11 P1 Ni1 118.10(5) . . ?
C17B P1 Ni1 115.53(5) . . ?
C23 P2 Ni1 118.69(5) . . ?
C28 P2 C23 103.31(7) . . ?
C28 P2 Ni1 112.84(5) . . ?
C34 P2 C23 98.88(7) . . ?
C34 P2 C28 105.17(7) . . ?
C34 P2 Ni1 116.01(6) . . ?
F5 B2 F9 109.2(2) . . ?
F5 B2 F10 107.2(3) . . ?
F5 B2 F7 101.5(3) . . ?
F6 B2 F5 121.4(5) . . ?
F6 B2 F9 112.8(3) . . ?
F6 B2 F10 99.4(5) . . ?
F9 B2 F10 105.1(4) . . ?
F8 B2 F5 108.4(2) . . ?
F8 B2 F7 104.5(3) . . ?
F11 B2 F5 108.8(3) . . ?
F11 B2 F8 113.6(3) . . ?
F11 B2 F7 119.1(5) . . ?
F2 B1 F1 109.79(15) . . ?
F2 B1 F3 110.00(15) . . ?
F2 B1 F4 110.28(15) . . ?
F3 B1 F1 109.06(15) . . ?
F4 B1 F1 108.86(15) . . ?
F4 B1 F3 108.83(15) . . ?
C20A C21A H21A 119.5 . . ?
C20A C21A C22A 121.1(2) . . ?
C22A C21A H21A 119.5 . . ?
C21A C20A H20A 120.3 . . ?
C19A C20A C21A 119.4(2) . . ?
C19A C20A H20A 120.3 . . ?
C17B C18A H18A 119.9 . . ?
C19A C18A C17B 120.2(2) . . ?
C19A C18A H18A 119.9 . . ?
C20A C19A C18A 120.8(2) . . ?
C20A C19A H19A 119.6 . . ?
C18A C19A H19A 119.6 . . ?
C17B C22A C21A 119.7(2) . . ?
C17B C22A H22A 120.2 . . ?
C21A C22A H22A 120.2 . . ?

loop_
_geom_bond_atom_site_label_1
_geom_bond_atom_site_label_2
_geom_bond_distance
_geom_bond_site_symmetry_2
_geom_bond_publ_flag
C1 H1 0.9500 . ?
C1 C2 1.414(3) . ?
C1 C5 1.391(3) . ?
C1 Ni1 2.1342(17) . ?
C2 H2 0.9500 . ?
C2 C3 1.433(3) . ?
C2 Ni1 2.0654(16) . ?
C3 H3 0.9500 . ?
C3 C4 1.380(3) . ?
C3 Ni1 2.1208(17) . ?
C4 H4 0.9500 . ?
C4 C5 1.447(3) . ?
C4 Ni1 2.1058(17) . ?
C5 H5 0.9500 . ?
C5 Ni1 2.0940(17) . ?
C6 C7 1.431(2) . ?
C6 C10 1.434(2) . ?
C6 Co1 2.0055(15) . ?
C6 P1 1.8107(15) . ?
C7 H7 0.9500 . ?
C7 C8 1.424(2) . ?
C7 Co1 2.0200(15) . ?
C8 H8 0.9500 . ?
C8 C9 1.416(2) . ?
C8 Co1 2.0473(16) . ?
C9 H9 0.9500 . ?
C9 C10 1.418(2) . ?
C9 Co1 2.0566(16) . ?
C10 H10 0.9500 . ?
C10 Co1 2.0213(15) . ?
C11 C12 1.390(2) . ?
C11 C16 1.397(2) . ?
C11 P1 1.8081(16) . ?
C12 H12 0.9500 . ?
C12 C13 1.388(2) . ?
C13 H13 0.9500 . ?
C13 C14 1.380(3) . ?
C14 H14 0.9500 . ?
C14 C15 1.385(3) . ?
C15 H15 0.9500 . ?
C15 C16 1.385(2) . ?
C16 H16 0.9500 . ?
C17B C18B 1.3900 . ?
C17B C22B 1.3900 . ?
C17B P1 1.8222(15) . ?
C17B C18A 1.393(3) . ?
C17B C22A 1.393(3) . ?
C18B H18B 0.9500 . ?
C18B C19B 1.3900 . ?
C19B H19B 0.9500 . ?
C19B C20B 1.3900 . ?
C20B H20B 0.9500 . ?
C20B C21B 1.3900 . ?
C21B H21B 0.9500 . ?
C21B C22B 1.3900 . ?
C22B H22B 0.9500 . ?
C23 C24 1.436(2) . ?
C23 C27 1.431(2) . ?
C23 Co1 2.0232(15) . ?
C23 P2 1.8248(16) . ?
C24 H24 0.9500 . ?
C24 C25 1.422(2) . ?
C24 Co1 2.0152(16) . ?
C25 H25 0.9500 . ?
C25 C26 1.409(3) . ?
C25 Co1 2.0356(16) . ?
C26 H26 0.9500 . ?
C26 C27 1.419(2) . ?
C26 Co1 2.0434(16) . ?
C27 H27 0.9500 . ?
C27 Co1 2.0441(16) . ?
C28 C29 1.392(2) . ?
C28 C33 1.392(2) . ?
C28 P2 1.8196(16) . ?
C29 H29 0.9500 . ?
C29 C30 1.387(2) . ?
C30 H30 0.9500 . ?
C30 C31 1.388(3) . ?
C31 H31 0.9500 . ?
C31 C32 1.377(3) . ?
C32 H32 0.9500 . ?
C32 C33 1.388(2) . ?
C33 H33 0.9500 . ?
C34 C35 1.403(2) . ?
C34 C39 1.388(2) . ?
C34 P2 1.8167(16) . ?
C35 H35 0.9500 . ?
C35 C36 1.385(2) . ?
C36 H36 0.9500 . ?
C36 C37 1.388(3) . ?
C37 H37 0.9500 . ?
C37 C38 1.379(3) . ?
C38 H38 0.9500 . ?
C38 C39 1.392(2) . ?
C39 H39 0.9500 . ?
Ni1 P1 2.1681(4) . ?
Ni1 P2 2.1744(4) . ?
B2 F5 1.394(2) . ?
B2 F6 1.326(6) . ?
B2 F9 1.406(5) . ?
B2 F10 1.415(5) . ?
B2 F8 1.375(4) . ?
B2 F7 1.420(4) . ?
B2 F11 1.349(6) . ?
B1 F1 1.404(2) . ?
B1 F2 1.378(2) . ?
B1 F3 1.392(2) . ?
B1 F4 1.389(2) . ?
C21A H21A 0.9500 . ?
C21A C20A 1.373(5) . ?
C21A C22A 1.394(4) . ?
C20A H20A 0.9500 . ?
C20A C19A 1.369(4) . ?
C18A H18A 0.9500 . ?
C18A C19A 1.388(3) . ?
C19A H19A 0.9500 . ?
C22A H22A 0.9500 . ?
